data_7219873
loop_
_publ_author_name
'Zhang, Sheng'
'Liu, Xiangyu'
'Yang, Qi'
'Wei, Qing'
'Xie, Gang'
'Chen, Sanping'

_publ_section_title
;
 Mixed-metal--organic frameworks (M&#x2032;MOFs) from 1D to 3D based on
 the &#x201C;organic&#x201D; connectivity and the inorganic connectivity:
 syntheses, structures and magnetic properties
;
_journal_issue 17
_journal_name_full CrystEngComm
_journal_page_first 3312
_journal_paper_doi 10.1039/C5CE00126A
_journal_volume 17
_journal_year 2015
_chemical_formula_sum 'C12 H24 Ba2 Cl2 N4 Ni O18'
_chemical_formula_weight 916.64
_chemical_name_systematic
; 
 ? 
;
_space_group_IT_number 2
_symmetry_cell_setting triclinic
_symmetry_space_group_name_Hall '-P 1'
_symmetry_space_group_name_H-M 'P -1'
_atom_sites_solution_hydrogens geom
_atom_sites_solution_primary direct
_atom_sites_solution_secondary difmap
_audit_creation_method SHELXL-97
_audit_update_record
;
2015-03-10 deposited with the CCDC.
2015-03-11 downloaded from the CCDC.
;
_cell_angle_alpha 96.685(2)
_cell_angle_beta 95.671(2)
_cell_angle_gamma 95.868(2)
_cell_formula_units_Z 1
_cell_length_a 6.6818(9)
_cell_length_b 7.6135(10)
_cell_length_c 14.034(2)
_cell_measurement_reflns_used 3524
_cell_measurement_temperature 296(2)
_cell_measurement_theta_max 25.10
_cell_measurement_theta_min 1.96
_cell_volume 700.92(17)
_computing_structure_refinement 'SHELXL-97 (Sheldrick, 1997)'
_computing_structure_solution 'SHELXS-97 (Sheldrick, 1990)'
_diffrn_ambient_temperature 296(2)
_diffrn_measured_fraction_theta_full 0.919
_diffrn_measured_fraction_theta_max 0.919
_diffrn_radiation_monochromator graphite
_diffrn_radiation_source 'fine-focus sealed tube'
_diffrn_radiation_type MoK\a
_diffrn_radiation_wavelength 0.71073
_diffrn_reflns_av_R_equivalents 0.0191
_diffrn_reflns_av_sigmaI/netI 0.0443
_diffrn_reflns_limit_h_max 7
_diffrn_reflns_limit_h_min -6
_diffrn_reflns_limit_k_max 5
_diffrn_reflns_limit_k_min -9
_diffrn_reflns_limit_l_max 16
_diffrn_reflns_limit_l_min -13
_diffrn_reflns_number 2906
_diffrn_reflns_theta_full 25.00
_diffrn_reflns_theta_max 25.00
_diffrn_reflns_theta_min 2.71
_exptl_absorpt_coefficient_mu 3.715
_exptl_absorpt_correction_T_max 0.9019
_exptl_absorpt_correction_T_min 0.7973
_exptl_absorpt_correction_type multi-scan
_exptl_absorpt_process_details SADABS
_exptl_crystal_colour pink
_exptl_crystal_density_diffrn 2.172
_exptl_crystal_density_method 'not measured'
_exptl_crystal_description block
_exptl_crystal_F_000 442
_exptl_crystal_size_max 0.27
_exptl_crystal_size_mid 0.19
_exptl_crystal_size_min 0.12
_refine_diff_density_max 0.468
_refine_diff_density_min -0.572
_refine_diff_density_rms 0.120
_refine_ls_extinction_method none
_refine_ls_goodness_of_fit_ref 1.057
_refine_ls_hydrogen_treatment constr
_refine_ls_matrix_type full
_refine_ls_number_parameters 178
_refine_ls_number_reflns 2255
_refine_ls_number_restraints 0
_refine_ls_restrained_S_all 1.057
_refine_ls_R_factor_all 0.0353
_refine_ls_R_factor_gt 0.0318
_refine_ls_shift/su_max 0.000
_refine_ls_shift/su_mean 0.000
_refine_ls_structure_factor_coef Fsqd
_refine_ls_weighting_details 'calc w=1/[\s^2^(Fo^2^)+(0.0200P)^2^+1.0000P] where P=(Fo^2^+2Fc^2^)/3'
_refine_ls_weighting_scheme calc
_refine_ls_wR_factor_gt 0.0621
_refine_ls_wR_factor_ref 0.0642
_reflns_number_gt 2072
_reflns_number_total 2255
_reflns_threshold_expression >2sigma(I)
_cod_data_source_file c5ce00126a2.cif
_cod_data_source_block 6
_cod_depositor_comments
;
The following automatic conversions were performed:

'_refine_ls_hydrogen_treatment' value 'CONSTR' changed to 'constr'
according to
/usr/data/users/saulius/crontab/automatic-downloads/rss-feeds/RSC/lib/dictionaries/cif_core.dic
dictionary named 'cif_core.dic' version 2.4.2 from 2011-04-26.

Automatic conversion script
Id: cif_fix_values 3105 2015-03-04 15:46:00Z robertas 

 Adding full bibliography for 7219869--7219878.cif.
;
_cod_original_cell_volume 700.93(17)
_cod_original_sg_symbol_H-M P-1
_cod_database_code 7219873

loop_
_symmetry_equiv_pos_as_xyz
'x, y, z'
'-x, -y, -z'

loop_
_atom_site_label
_atom_site_type_symbol
_atom_site_fract_x
_atom_site_fract_y
_atom_site_fract_z
_atom_site_U_iso_or_equiv
_atom_site_adp_type
_atom_site_occupancy
_atom_site_symmetry_multiplicity
_atom_site_calc_flag
_atom_site_refinement_flags
Ba1 Ba 0.22079(5) 0.34525(4) 0.40478(2) 0.02259(11) Uani 1 1 d .
Ni1 Ni 0.5000 0.5000 0.0000 0.0240(2) Uani 1 2 d S
C1 C 0.5037(8) 0.5142(7) 0.2040(3) 0.0236(12) Uani 1 1 d .
C2 C 0.7126(8) 0.6011(6) 0.1888(3) 0.0213(11) Uani 1 1 d .
C3 C 0.8551(8) 0.6774(6) 0.2634(3) 0.0219(11) Uani 1 1 d .
C4 C 1.0608(9) 0.7693(8) 0.1528(4) 0.0335(14) Uani 1 1 d .
H4 H 1.1800 0.8295 0.1383 0.040 Uiso 1 1 calc R
C6 C 0.9223(9) 0.6881(7) 0.0793(4) 0.0341(14) Uani 1 1 d .
H6 H 0.9505 0.6903 0.0158 0.041 Uiso 1 1 calc R
C7 C 0.8400(8) 0.6714(7) 0.3700(3) 0.0224(12) Uani 1 1 d .
Cl1 Cl 0.6112(3) 0.0432(2) 0.17229(10) 0.0453(4) Uani 1 1 d .
N1 N 0.7464(6) 0.6051(5) 0.0969(3) 0.0241(10) Uani 1 1 d .
N2 N 1.0306(7) 0.7652(6) 0.2460(3) 0.0288(11) Uani 1 1 d .
O1 O 0.3845(5) 0.4628(5) 0.1270(2) 0.0281(9) Uani 1 1 d .
O2 O 0.4682(6) 0.5017(5) 0.2867(2) 0.0383(10) Uani 1 1 d .
O3 O 0.7766(6) 0.8006(5) 0.4168(3) 0.0364(10) Uani 1 1 d .
O4 O 0.9017(6) 0.5428(5) 0.4052(3) 0.0338(9) Uani 1 1 d .
O5 O 0.4033(6) 0.7522(5) 0.0049(3) 0.0345(9) Uani 1 1 d .
H5A H 0.4437 0.8324 0.0521 0.052 Uiso 1 1 d R
H5B H 0.4137 0.7938 -0.0483 0.052 Uiso 1 1 d R
O6 O -0.1526(5) 0.1383(5) 0.3841(3) 0.0342(9) Uani 1 1 d .
H6A H -0.2101 0.1346 0.3269 0.051 Uiso 1 1 d R
H6B H -0.1544 0.0330 0.3988 0.051 Uiso 1 1 d R
O7 O 0.3924(5) 0.6867(5) 0.4914(3) 0.0326(9) Uani 1 1 d .
H7A H 0.4223 0.7449 0.4462 0.049 Uiso 1 1 d R
H7B H 0.3136 0.7384 0.5258 0.049 Uiso 1 1 d R
O8 O 0.3417(6) -0.0012(5) 0.3621(3) 0.0528(12) Uani 1 1 d .
H8A H 0.4209 0.0122 0.3190 0.079 Uiso 1 1 d R
H8B H 0.2599 -0.0803 0.3262 0.079 Uiso 1 1 d R
O9 O 0.0665(7) 0.2757(7) 0.2102(3) 0.0698(16) Uani 1 1 d .
H9A H -0.0416 0.2107 0.1776 0.105 Uiso 1 1 d R
H9B H 0.1502 0.3068 0.1765 0.105 Uiso 1 1 d R

loop_
_atom_site_aniso_label
_atom_site_aniso_U_11
_atom_site_aniso_U_22
_atom_site_aniso_U_33
_atom_site_aniso_U_23
_atom_site_aniso_U_13
_atom_site_aniso_U_12
Ba1 0.0207(2) 0.02864(19) 0.01743(16) 0.00266(12) 0.00313(12) -0.00252(13)
Ni1 0.0256(6) 0.0305(5) 0.0149(5) 0.0032(4) 0.0029(4) -0.0030(4)
C1 0.021(3) 0.029(3) 0.019(3) 0.003(2) 0.002(2) -0.005(2)
C2 0.025(3) 0.022(3) 0.015(2) 0.0043(19) -0.001(2) -0.002(2)
C3 0.021(3) 0.024(3) 0.022(3) 0.007(2) 0.002(2) 0.005(2)
C4 0.024(4) 0.047(4) 0.029(3) 0.002(3) 0.012(3) -0.004(3)
C6 0.030(4) 0.045(4) 0.024(3) 0.000(2) 0.013(3) -0.011(3)
C7 0.020(3) 0.027(3) 0.017(3) 0.001(2) 0.001(2) -0.008(2)
Cl1 0.0592(11) 0.0415(9) 0.0320(8) 0.0053(6) -0.0054(7) -0.0002(8)
N1 0.027(3) 0.030(2) 0.015(2) 0.0027(17) 0.0021(18) 0.000(2)
N2 0.022(3) 0.041(3) 0.022(2) 0.001(2) 0.0072(19) -0.003(2)
O1 0.027(2) 0.038(2) 0.0168(18) 0.0024(15) 0.0033(16) -0.0079(17)
O2 0.033(2) 0.063(3) 0.0161(19) 0.0059(18) 0.0071(16) -0.013(2)
O3 0.058(3) 0.026(2) 0.027(2) 0.0041(16) 0.0144(19) 0.006(2)
O4 0.040(3) 0.041(2) 0.025(2) 0.0104(17) 0.0040(17) 0.0145(19)
O5 0.047(3) 0.034(2) 0.022(2) -0.0005(16) 0.0062(17) 0.0026(19)
O6 0.033(2) 0.029(2) 0.038(2) 0.0068(17) 0.0027(18) -0.0060(18)
O7 0.030(2) 0.036(2) 0.032(2) 0.0031(17) 0.0072(17) 0.0032(18)
O8 0.038(3) 0.052(3) 0.060(3) -0.019(2) 0.006(2) -0.009(2)
O9 0.051(3) 0.115(4) 0.031(3) 0.004(3) 0.003(2) -0.042(3)

loop_
_atom_type_symbol
_atom_type_description
_atom_type_scat_dispersion_real
_atom_type_scat_dispersion_imag
_atom_type_scat_source
C C 0.0033 0.0016 'International Tables Vol C Tables 4.2.6.8 and 6.1.1.4'
H H 0.0000 0.0000 'International Tables Vol C Tables 4.2.6.8 and 6.1.1.4'
N N 0.0061 0.0033 'International Tables Vol C Tables 4.2.6.8 and 6.1.1.4'
O O 0.0106 0.0060 'International Tables Vol C Tables 4.2.6.8 and 6.1.1.4'
Ni Ni 0.3393 1.1124 'International Tables Vol C Tables 4.2.6.8 and 6.1.1.4'
Ba Ba -0.3244 2.2819 'International Tables Vol C Tables 4.2.6.8 and 6.1.1.4'
Cl Cl 0.1484 0.1585 'International Tables Vol C Tables 4.2.6.8 and 6.1.1.4'

loop_
_geom_angle_atom_site_label_1
_geom_angle_atom_site_label_2
_geom_angle_atom_site_label_3
_geom_angle
_geom_angle_site_symmetry_1
_geom_angle_site_symmetry_3
O4 Ba1 O2 103.90(12) 1_455 .
O4 Ba1 O6 66.91(11) 1_455 .
O2 Ba1 O6 137.05(11) . .
O4 Ba1 O9 79.93(13) 1_455 .
O2 Ba1 O9 67.24(11) . .
O6 Ba1 O9 69.83(11) . .
O4 Ba1 O7 75.67(11) 1_455 .
O2 Ba1 O7 69.34(11) . .
O6 Ba1 O7 137.97(11) . .
O9 Ba1 O7 122.36(13) . .
O4 Ba1 O8 145.39(12) 1_455 .
O2 Ba1 O8 94.88(13) . .
O6 Ba1 O8 79.48(11) . .
O9 Ba1 O8 81.00(15) . .
O7 Ba1 O8 138.77(11) . .
O4 Ba1 O3 103.70(11) 1_455 2_666
O2 Ba1 O3 142.82(12) . 2_666
O6 Ba1 O3 77.35(11) . 2_666
O9 Ba1 O3 142.50(12) . 2_666
O7 Ba1 O3 94.16(10) . 2_666
O8 Ba1 O3 75.54(12) . 2_666
O4 Ba1 O7 142.65(10) 1_455 2_666
O2 Ba1 O7 81.04(11) . 2_666
O6 Ba1 O7 132.68(10) . 2_666
O9 Ba1 O7 133.46(13) . 2_666
O7 Ba1 O7 71.62(12) . 2_666
O8 Ba1 O7 68.32(11) . 2_666
O3 Ba1 O7 61.95(11) 2_666 2_666
O4 Ba1 O4 64.44(12) 1_455 2_666
O2 Ba1 O4 134.14(11) . 2_666
O6 Ba1 O4 81.79(11) . 2_666
O9 Ba1 O4 141.14(13) . 2_666
O7 Ba1 O4 64.80(10) . 2_666
O8 Ba1 O4 120.08(11) . 2_666
O3 Ba1 O4 44.85(10) 2_666 2_666
O7 Ba1 O4 85.34(10) 2_666 2_666
O4 Ba1 C7 84.55(12) 1_455 2_666
O2 Ba1 C7 142.43(11) . 2_666
O6 Ba1 C7 80.16(12) . 2_666
O9 Ba1 C7 149.69(13) . 2_666
O7 Ba1 C7 77.84(11) . 2_666
O8 Ba1 C7 98.08(13) . 2_666
O3 Ba1 C7 22.57(11) 2_666 2_666
O7 Ba1 C7 71.48(12) 2_666 2_666
O4 Ba1 C7 22.37(11) 2_666 2_666
O4 Ba1 Ba1 110.21(8) 1_455 2_666
O2 Ba1 Ba1 71.81(8) . 2_666
O6 Ba1 Ba1 151.09(8) . 2_666
O9 Ba1 Ba1 139.05(9) . 2_666
O7 Ba1 Ba1 36.32(7) . 2_666
O8 Ba1 Ba1 103.14(8) . 2_666
O3 Ba1 Ba1 75.56(8) 2_666 2_666
O7 Ba1 Ba1 35.30(7) 2_666 2_666
O4 Ba1 Ba1 71.94(8) 2_666 2_666
C7 Ba1 Ba1 70.94(9) 2_666 2_666
O4 Ba1 Ba1 33.44(7) 1_455 2_566
O2 Ba1 Ba1 124.23(9) . 2_566
O6 Ba1 Ba1 71.88(8) . 2_566
O9 Ba1 Ba1 112.08(11) . 2_566
O7 Ba1 Ba1 66.34(7) . 2_566
O8 Ba1 Ba1 140.89(9) . 2_566
O3 Ba1 Ba1 72.67(8) 2_666 2_566
O7 Ba1 Ba1 113.84(7) 2_666 2_566
O4 Ba1 Ba1 30.99(7) 2_666 2_566
C7 Ba1 Ba1 51.75(9) 2_666 2_566
Ba1 Ba1 Ba1 90.450(14) 2_666 2_566
O1 Ni1 O1 180 . 2_665
O1 Ni1 N1 99.98(15) . 2_665
O1 Ni1 N1 80.02(14) 2_665 2_665
O1 Ni1 N1 80.02(15) . .
O1 Ni1 N1 99.98(15) 2_665 .
N1 Ni1 N1 180 2_665 .
O1 Ni1 O5 89.09(14) . 2_665
O1 Ni1 O5 90.91(14) 2_665 2_665
N1 Ni1 O5 89.19(15) 2_665 2_665
N1 Ni1 O5 90.81(15) . 2_665
O1 Ni1 O5 90.91(14) . .
O1 Ni1 O5 89.09(14) 2_665 .
N1 Ni1 O5 90.81(15) 2_665 .
N1 Ni1 O5 89.19(15) . .
O5 Ni1 O5 180 2_665 .
O2 C1 O1 127.1(5) . .
O2 C1 C2 117.7(4) . .
O1 C1 C2 115.1(4) . .
N1 C2 C3 121.3(5) . .
N1 C2 C1 115.3(4) . .
C3 C2 C1 123.3(4) . .
N2 C3 C2 120.9(5) . .
N2 C3 C7 112.9(4) . .
C2 C3 C7 126.1(5) . .
N2 C4 C6 122.0(5) . .
N2 C4 H4 119.0 . .
C6 C4 H4 119.0 . .
N1 C6 C4 120.9(5) . .
N1 C6 H6 119.5 . .
C4 C6 H6 119.5 . .
O4 C7 O3 124.9(5) . .
O4 C7 C3 117.0(4) . .
O3 C7 C3 118.0(4) . .
O4 C7 Ba1 64.2(3) . 2_666
O3 C7 Ba1 61.1(3) . 2_666
C3 C7 Ba1 176.7(3) . 2_666
C2 N1 C6 118.0(4) . .
C2 N1 Ni1 113.3(3) . .
C6 N1 Ni1 128.4(3) . .
C3 N2 C4 116.8(4) . .
C1 O1 Ni1 116.2(3) . .
C1 O2 Ba1 146.7(3) . .
C7 O3 Ba1 96.4(3) . 2_666
C7 O4 Ba1 140.5(3) . 1_655
C7 O4 Ba1 93.4(3) . 2_666
Ba1 O4 Ba1 115.56(12) 1_655 2_666
Ni1 O5 H5A 121.3 . .
Ni1 O5 H5B 111.0 . .
H5A O5 H5B 110.4 . .
Ba1 O6 H6A 110.0 . .
Ba1 O6 H6B 117.4 . .
H6A O6 H6B 109.2 . .
Ba1 O7 Ba1 108.38(12) . 2_666
Ba1 O7 H7A 106.7 . .
Ba1 O7 H7A 103.9 2_666 .
Ba1 O7 H7B 112.4 . .
Ba1 O7 H7B 113.5 2_666 .
H7A O7 H7B 111.3 . .
Ba1 O8 H8A 103.3 . .
Ba1 O8 H8B 118.6 . .
H8A O8 H8B 94.0 . .
Ba1 O9 H9A 134.6 . .
Ba1 O9 H9B 110.7 . .
H9A O9 H9B 113.4 . .

loop_
_geom_bond_atom_site_label_1
_geom_bond_atom_site_label_2
_geom_bond_distance
_geom_bond_site_symmetry_2
Ba1 O4 2.732(4) 1_455
Ba1 O2 2.738(3) .
Ba1 O6 2.781(3) .
Ba1 O9 2.792(4) .
Ba1 O7 2.816(3) .
Ba1 O8 2.852(4) .
Ba1 O3 2.855(4) 2_666
Ba1 O7 2.886(4) 2_666
Ba1 O4 2.925(4) 2_666
Ba1 C7 3.242(5) 2_666
Ni1 O1 2.049(3) .
Ni1 O1 2.049(3) 2_665
Ni1 N1 2.058(4) 2_665
Ni1 N1 2.058(4) .
Ni1 O5 2.083(4) 2_665
Ni1 O5 2.083(4) .
C1 O2 1.220(6) .
C1 O1 1.273(6) .
C1 C2 1.528(7) .
C2 N1 1.334(6) .
C2 C3 1.374(7) .
C3 N2 1.347(6) .
C3 C7 1.515(7) .
C4 N2 1.347(6) .
C4 C6 1.360(7) .
C4 H4 0.9300 .
C6 N1 1.336(6) .
C6 H6 0.9300 .
C7 O4 1.236(6) .
C7 O3 1.252(6) .
C7 Ba1 3.242(5) 2_666
O3 Ba1 2.855(4) 2_666
O4 Ba1 2.732(4) 1_655
O4 Ba1 2.925(4) 2_666
O5 H5A 0.8500 .
O5 H5B 0.8501 .
O6 H6A 0.8514 .
O6 H6B 0.8506 .
O7 Ba1 2.886(4) 2_666
O7 H7A 0.8431 .
O7 H7B 0.8445 .
O8 H8A 0.8499 .
O8 H8B 0.8500 .
O9 H9A 0.8858 .
O9 H9B 0.8028 .

loop_
_geom_torsion_atom_site_label_1
_geom_torsion_atom_site_label_2
_geom_torsion_atom_site_label_3
_geom_torsion_atom_site_label_4
_geom_torsion
_geom_torsion_site_symmetry_1
_geom_torsion_site_symmetry_4
O2 C1 C2 N1 177.4(5) . .
O1 C1 C2 N1 -2.8(7) . .
O2 C1 C2 C3 -5.2(8) . .
O1 C1 C2 C3 174.6(5) . .
N1 C2 C3 N2 2.7(8) . .
C1 C2 C3 N2 -174.5(5) . .
N1 C2 C3 C7 -175.8(5) . .
C1 C2 C3 C7 7.0(8) . .
N2 C4 C6 N1 2.2(9) . .
N2 C3 C7 O4 -90.9(6) . .
C2 C3 C7 O4 87.8(7) . .
N2 C3 C7 O3 85.4(6) . .
C2 C3 C7 O3 -96.0(6) . .
N2 C3 C7 Ba1 158(6) . 2_666
C2 C3 C7 Ba1 -24(6) . 2_666
C3 C2 N1 C6 -1.0(7) . .
C1 C2 N1 C6 176.4(5) . .
C3 C2 N1 Ni1 -175.2(4) . .
C1 C2 N1 Ni1 2.2(5) . .
C4 C6 N1 C2 -1.4(8) . .
C4 C6 N1 Ni1 171.8(4) . .
O1 Ni1 N1 C2 -1.0(3) . .
O1 Ni1 N1 C2 179.0(3) 2_665 .
N1 Ni1 N1 C2 107.6(6) 2_665 .
O5 Ni1 N1 C2 -90.0(3) 2_665 .
O5 Ni1 N1 C2 90.0(3) . .
O1 Ni1 N1 C6 -174.5(5) . .
O1 Ni1 N1 C6 5.5(5) 2_665 .
N1 Ni1 N1 C6 -65.8(3) 2_665 .
O5 Ni1 N1 C6 96.6(5) 2_665 .
O5 Ni1 N1 C6 -83.4(5) . .
C2 C3 N2 C4 -1.9(7) . .
C7 C3 N2 C4 176.8(5) . .
C6 C4 N2 C3 -0.5(8) . .
O2 C1 O1 Ni1 -178.4(5) . .
C2 C1 O1 Ni1 1.8(6) . .
O1 Ni1 O1 C1 -43(100) 2_665 .
N1 Ni1 O1 C1 179.4(4) 2_665 .
N1 Ni1 O1 C1 -0.6(4) . .
O5 Ni1 O1 C1 90.4(4) 2_665 .
O5 Ni1 O1 C1 -89.6(4) . .
O1 C1 O2 Ba1 15.7(11) . .
C2 C1 O2 Ba1 -164.5(4) . .
O4 Ba1 O2 C1 -82.1(7) 1_455 .
O6 Ba1 O2 C1 -11.2(8) . .
O9 Ba1 O2 C1 -9.6(7) . .
O7 Ba1 O2 C1 -150.7(7) . .
O8 Ba1 O2 C1 68.5(7) . .
O3 Ba1 O2 C1 141.0(6) 2_666 .
O7 Ba1 O2 C1 135.7(7) 2_666 .
O4 Ba1 O2 C1 -149.9(6) 2_666 .
C7 Ba1 O2 C1 178.6(6) 2_666 .
Ba1 Ba1 O2 C1 170.8(7) 2_666 .
Ba1 Ba1 O2 C1 -111.5(7) 2_566 .
O4 C7 O3 Ba1 -7.7(6) . 2_666
C3 C7 O3 Ba1 176.4(4) . 2_666
O3 C7 O4 Ba1 -131.3(5) . 1_655
C3 C7 O4 Ba1 44.6(7) . 1_655
Ba1 C7 O4 Ba1 -138.8(5) 2_666 1_655
O3 C7 O4 Ba1 7.5(6) . 2_666
C3 C7 O4 Ba1 -176.6(4) . 2_666
O4 Ba1 O7 Ba1 161.69(14) 1_455 2_666
O2 Ba1 O7 Ba1 -87.12(14) . 2_666
O6 Ba1 O7 Ba1 134.29(14) . 2_666
O9 Ba1 O7 Ba1 -130.36(14) . 2_666
O8 Ba1 O7 Ba1 -14.1(2) . 2_666
O3 Ba1 O7 Ba1 58.60(13) 2_666 2_666
O7 Ba1 O7 Ba1 0.0 2_666 2_666
O4 Ba1 O7 Ba1 93.54(13) 2_666 2_666
C7 Ba1 O7 Ba1 74.28(13) 2_666 2_666
Ba1 Ba1 O7 Ba1 127.62(12) 2_566 2_666
